data_7003746
loop_
_publ_author_name
'Adams, Christopher J.'
'Anderson, Kirsty M.'
'Charmant, Jonathan P. H.'
'Connelly, Neil G.'
'Field, Bevis A.'
'Hallett, Andrew J.'
'Horne, Mathew'

_publ_section_title
;
 Solid state and solution structures of rhodium and iridium
 poly(pyrazolyl)borate diene complexes
;
_journal_issue 20
_journal_name_full 'Dalton Transactions'
_journal_page_first 2680
_journal_page_last 2692
_journal_paper_doi 10.1039/b719223a
_journal_year 2008
_chemical_formula_sum 'C20 H24 B Ir N8'
_chemical_formula_weight 579.48
_chemical_name_systematic
;
?
;
_space_group_IT_number 14
_symmetry_cell_setting monoclinic
_symmetry_space_group_name_Hall '-P 2ybc'
_symmetry_space_group_name_H-M 'P 1 21/c 1'
_atom_sites_solution_hydrogens geom
_atom_sites_solution_primary direct
_atom_sites_solution_secondary difmap
_audit_creation_method SHELXL-97
_cell_angle_alpha 90.00
_cell_angle_beta 92.27(3)
_cell_angle_gamma 90.00
_cell_formula_units_Z 4
_cell_length_a 8.419(4)
_cell_length_b 25.113(14)
_cell_length_c 9.675(4)
_cell_measurement_reflns_used 7381
_cell_measurement_temperature 173(2)
_cell_measurement_theta_max 54.899
_cell_measurement_theta_min 2.421
_cell_volume 2043.9(17)
_computing_cell_refinement 'Bruker SMART'
_computing_data_collection 'Bruker SMART'
_computing_data_reduction 'Bruker SAINT'
_computing_molecular_graphics 'Bruker SHELXTL'
_computing_publication_material 'Bruker SHELXTL'
_computing_structure_refinement 'SHELXL-97 (Sheldrick, 1997)'
_computing_structure_solution 'SHELXS-97 (Sheldrick, 1990)'
_diffrn_ambient_temperature 173(2)
_diffrn_measured_fraction_theta_full 0.998
_diffrn_measured_fraction_theta_max 0.998
_diffrn_measurement_device_type 'CCD area detector'
_diffrn_measurement_method '0.3 \% frames in \w'
_diffrn_radiation_monochromator graphite
_diffrn_radiation_source 'fine-focus sealed tube'
_diffrn_radiation_type MoK\a
_diffrn_radiation_wavelength 0.71073
_diffrn_reflns_av_R_equivalents 0.0460
_diffrn_reflns_av_sigmaI/netI 0.0448
_diffrn_reflns_limit_h_max 10
_diffrn_reflns_limit_h_min -10
_diffrn_reflns_limit_k_max 32
_diffrn_reflns_limit_k_min -32
_diffrn_reflns_limit_l_max 12
_diffrn_reflns_limit_l_min -12
_diffrn_reflns_number 17526
_diffrn_reflns_theta_full 27.51
_diffrn_reflns_theta_max 27.51
_diffrn_reflns_theta_min 1.62
_diffrn_standards_decay_% 0
_exptl_absorpt_coefficient_mu 6.557
_exptl_absorpt_correction_T_max 1.000
_exptl_absorpt_correction_T_min 0.629
_exptl_absorpt_correction_type multi-scan
_exptl_absorpt_process_details SADABS
_exptl_crystal_colour yellow
_exptl_crystal_density_diffrn 1.883
_exptl_crystal_density_method 'not measured'
_exptl_crystal_description block
_exptl_crystal_F_000 1128
_exptl_crystal_size_max 0.20
_exptl_crystal_size_mid 0.20
_exptl_crystal_size_min 0.20
_refine_diff_density_max 2.730
_refine_diff_density_min -4.967
_refine_diff_density_rms 0.182
_refine_ls_extinction_coef 0.00077(10)
_refine_ls_extinction_expression Fc^*^=kFc[1+0.001xFc^2^\l^3^/sin(2\q)]^-1/4^
_refine_ls_extinction_method SHELXL
_refine_ls_goodness_of_fit_ref 1.134
_refine_ls_hydrogen_treatment constr
_refine_ls_matrix_type full
_refine_ls_number_parameters 272
_refine_ls_number_reflns 4684
_refine_ls_number_restraints 0
_refine_ls_restrained_S_all 1.134
_refine_ls_R_factor_all 0.0569
_refine_ls_R_factor_gt 0.0419
_refine_ls_shift/su_max 0.001
_refine_ls_shift/su_mean 0.000
_refine_ls_structure_factor_coef Fsqd
_refine_ls_weighting_details 'calc w=1/[\s^2^(Fo^2^)+(0.0001P)^2^+22.3631P] where P=(Fo^2^+2Fc^2^)/3'
_refine_ls_weighting_scheme calc
_refine_ls_wR_factor_gt 0.0822
_refine_ls_wR_factor_ref 0.0859
_reflns_number_gt 3832
_reflns_number_total 4684
_reflns_threshold_expression >2sigma(I)
_cod_data_source_file b719223a.txt
_cod_data_source_block 13
_cod_depositor_comments
;
The following automatic conversions were performed:
'_symmetry_cell_setting' value 'Monoclinic' changed to 'monoclinic'
according to '/home/saulius/struct/CIF-dictionaries/cif_core.dic'
dictionary named 'cif_core.dic' version 2.4.1 from 2010-06-29.

Automatic conversion script
Id: cif_fix_enum 1527 2010-12-29 10:47:43Z saulius 
;
_cod_original_cell_volume 2044.0(17)
_cod_original_sg_symbol_H-M P2(1)/c
_cod_database_code 7003746

loop_
_symmetry_equiv_pos_as_xyz
'x, y, z'
'-x, y+1/2, -z+1/2'
'-x, -y, -z'
'x, -y-1/2, z-1/2'

loop_
_atom_site_label
_atom_site_type_symbol
_atom_site_fract_x
_atom_site_fract_y
_atom_site_fract_z
_atom_site_U_iso_or_equiv
_atom_site_adp_type
_atom_site_occupancy
_atom_site_symmetry_multiplicity
_atom_site_calc_flag
_atom_site_refinement_flags
_atom_site_disorder_assembly
_atom_site_disorder_group
Ir1 Ir 0.55876(3) 0.829521(10) 0.18555(3) 0.01667(9) Uani 1 1 d . . .
C20 C 0.2642(8) 0.7574(3) 0.2291(7) 0.0211(14) Uani 1 1 d . . .
H20A H 0.2938 0.7325 0.1609 0.025 Uiso 1 1 calc R . .
C19 C 0.1281(9) 0.7543(3) 0.3035(8) 0.0250(16) Uani 1 1 d . . .
H19A H 0.0477 0.7277 0.2971 0.030 Uiso 1 1 calc R . .
C18 C 0.1347(8) 0.7981(3) 0.3890(7) 0.0221(15) Uani 1 1 d . . .
H18A H 0.0568 0.8076 0.4530 0.027 Uiso 1 1 calc R . .
C17 C 0.7360(9) 0.8917(3) 0.4240(8) 0.0253(16) Uani 1 1 d . . .
H17A H 0.8385 0.8860 0.3888 0.030 Uiso 1 1 calc R . .
C16 C 0.7060(9) 0.9177(3) 0.5475(8) 0.0272(17) Uani 1 1 d . . .
H16A H 0.7818 0.9330 0.6111 0.033 Uiso 1 1 calc R . .
C15 C 0.5452(9) 0.9167(3) 0.5578(7) 0.0252(16) Uani 1 1 d . . .
H15A H 0.4880 0.9317 0.6310 0.030 Uiso 1 1 calc R . .
C14 C 0.1456(10) 0.8987(3) 0.7421(8) 0.0314(18) Uani 1 1 d . . .
H14A H 0.1289 0.8870 0.8338 0.038 Uiso 1 1 calc R . .
C13 C 0.1068(9) 0.9495(3) 0.6928(9) 0.0335(19) Uani 1 1 d . . .
H13A H 0.0626 0.9782 0.7423 0.040 Uiso 1 1 calc R . .
C12 C 0.1467(9) 0.9486(3) 0.5576(8) 0.0263(16) Uani 1 1 d . . .
H12A H 0.1341 0.9772 0.4939 0.032 Uiso 1 1 calc R . .
C11 C 0.1096(10) 0.9445(3) 0.1094(8) 0.0289(17) Uani 1 1 d . . .
H11A H 0.0224 0.9476 0.0446 0.035 Uiso 1 1 calc R . .
C10 C 0.2497(10) 0.9730(3) 0.1019(8) 0.0330(18) Uani 1 1 d . . .
H10A H 0.2761 0.9988 0.0349 0.040 Uiso 1 1 calc R . .
C9 C 0.3418(9) 0.9556(3) 0.2127(8) 0.0260(16) Uani 1 1 d . . .
H9A H 0.4469 0.9671 0.2367 0.031 Uiso 1 1 calc R . .
C1 C 0.6841(9) 0.8849(3) 0.0677(8) 0.0230(15) Uani 1 1 d . . .
H1A H 0.7022 0.9199 0.1151 0.028 Uiso 1 1 calc R . .
C2 C 0.7898(9) 0.8446(3) 0.1141(8) 0.0258(16) Uani 1 1 d . . .
H2A H 0.8679 0.8565 0.1883 0.031 Uiso 1 1 calc R . .
C8 C 0.8539(9) 0.8026(3) 0.0188(8) 0.0316(18) Uani 1 1 d . . .
H8A H 0.9648 0.7939 0.0483 0.038 Uiso 1 1 calc R . .
H8B H 0.8544 0.8167 -0.0767 0.038 Uiso 1 1 calc R . .
C7 C 0.7518(9) 0.7517(3) 0.0210(9) 0.0317(18) Uani 1 1 d . . .
H7A H 0.7556 0.7338 -0.0700 0.038 Uiso 1 1 calc R . .
H7B H 0.7977 0.7270 0.0917 0.038 Uiso 1 1 calc R . .
C4 C 0.5807(9) 0.7626(3) 0.0521(7) 0.0240(15) Uani 1 1 d . . .
H4A H 0.5199 0.7305 0.0806 0.029 Uiso 1 1 calc R . .
C3 C 0.4868(9) 0.8023(3) -0.0143(7) 0.0214(15) Uani 1 1 d . . .
H3A H 0.3714 0.7931 -0.0245 0.026 Uiso 1 1 calc R . .
C6 C 0.5475(9) 0.8365(3) -0.1332(7) 0.0281(16) Uani 1 1 d . . .
H6A H 0.4596 0.8433 -0.2020 0.034 Uiso 1 1 calc R . .
H6B H 0.6327 0.8173 -0.1800 0.034 Uiso 1 1 calc R . .
C5 C 0.6121(10) 0.8898(3) -0.0761(8) 0.0330(19) Uani 1 1 d . . .
H5A H 0.6936 0.9034 -0.1382 0.040 Uiso 1 1 calc R . .
H5B H 0.5244 0.9160 -0.0759 0.040 Uiso 1 1 calc R . .
N4 N 0.2689(6) 0.8255(2) 0.3676(5) 0.0169(11) Uani 1 1 d . . .
N3 N 0.3491(7) 0.8009(2) 0.2667(6) 0.0179(12) Uani 1 1 d . . .
N2 N 0.4804(7) 0.8908(2) 0.4463(6) 0.0174(12) Uani 1 1 d . . .
N1 N 0.5997(7) 0.8758(2) 0.3627(6) 0.0189(12) Uani 1 1 d . . .
N8 N 0.2073(7) 0.9001(2) 0.5296(6) 0.0204(12) Uani 1 1 d . . .
N7 N 0.2085(8) 0.8689(3) 0.6458(6) 0.0280(14) Uani 1 1 d . . .
N6 N 0.2574(7) 0.9194(2) 0.2820(6) 0.0198(12) Uani 1 1 d . . .
N5 N 0.1119(7) 0.9123(3) 0.2182(7) 0.0265(14) Uani 1 1 d . . .
B1 B 0.3032(9) 0.8840(3) 0.4067(8) 0.0181(15) Uani 1 1 d . . .

loop_
_atom_site_aniso_label
_atom_site_aniso_U_11
_atom_site_aniso_U_22
_atom_site_aniso_U_33
_atom_site_aniso_U_23
_atom_site_aniso_U_13
_atom_site_aniso_U_12
Ir1 0.01789(13) 0.01590(13) 0.01618(13) -0.00172(12) 0.00016(8) -0.00126(12)
C20 0.028(4) 0.017(3) 0.018(3) -0.001(3) 0.003(3) -0.003(3)
C19 0.028(4) 0.021(4) 0.026(4) 0.002(3) 0.001(3) -0.009(3)
C18 0.021(4) 0.023(4) 0.023(4) 0.004(3) 0.005(3) 0.000(3)
C17 0.024(4) 0.023(4) 0.028(4) -0.001(3) 0.003(3) -0.006(3)
C16 0.026(4) 0.034(4) 0.021(4) -0.004(3) -0.003(3) -0.012(3)
C15 0.035(4) 0.024(4) 0.017(4) -0.001(3) 0.001(3) -0.006(3)
C14 0.035(4) 0.037(5) 0.023(4) -0.002(3) 0.008(3) 0.001(4)
C13 0.033(4) 0.034(4) 0.033(4) -0.012(4) 0.007(4) 0.007(3)
C12 0.029(4) 0.020(4) 0.030(4) 0.000(3) 0.002(3) 0.009(3)
C11 0.037(4) 0.024(4) 0.025(4) 0.006(3) -0.004(3) 0.006(3)
C10 0.048(5) 0.023(4) 0.028(4) 0.010(3) 0.004(4) 0.004(4)
C9 0.029(4) 0.015(3) 0.034(4) 0.004(3) 0.003(3) -0.002(3)
C1 0.026(4) 0.020(3) 0.024(4) -0.009(3) 0.010(3) -0.012(3)
C2 0.024(4) 0.031(4) 0.023(4) -0.004(3) 0.004(3) -0.002(3)
C8 0.025(4) 0.042(5) 0.029(4) -0.002(4) 0.005(3) 0.006(3)
C7 0.031(4) 0.033(4) 0.032(4) -0.007(3) 0.004(3) 0.010(3)
C4 0.033(4) 0.018(3) 0.021(4) -0.006(3) 0.005(3) 0.000(3)
C3 0.025(4) 0.023(4) 0.016(3) -0.003(3) 0.001(3) -0.006(3)
C6 0.032(4) 0.036(5) 0.016(3) 0.001(3) -0.002(3) -0.001(3)
C5 0.039(5) 0.031(4) 0.029(4) 0.007(3) 0.003(4) -0.005(4)
N4 0.021(3) 0.021(3) 0.008(2) -0.002(2) -0.005(2) -0.003(2)
N3 0.022(3) 0.016(3) 0.016(3) -0.001(2) -0.001(2) 0.000(2)
N2 0.021(3) 0.018(3) 0.012(3) 0.001(2) 0.002(2) 0.001(2)
N1 0.023(3) 0.019(3) 0.015(3) -0.002(2) -0.001(2) -0.004(2)
N8 0.027(3) 0.016(3) 0.018(3) 0.003(2) 0.003(2) 0.000(2)
N7 0.038(4) 0.025(3) 0.021(3) 0.005(3) 0.005(3) 0.002(3)
N6 0.021(3) 0.017(3) 0.021(3) -0.001(2) -0.002(2) 0.000(2)
N5 0.024(3) 0.027(3) 0.028(3) 0.006(3) -0.007(3) -0.002(3)
B1 0.025(4) 0.014(3) 0.015(4) 0.003(3) 0.002(3) 0.001(3)

loop_
_atom_type_symbol
_atom_type_description
_atom_type_scat_dispersion_real
_atom_type_scat_dispersion_imag
_atom_type_scat_source
C C 0.0033 0.0016 'International Tables Vol C Tables 4.2.6.8 and 6.1.1.4'
H H 0.0000 0.0000 'International Tables Vol C Tables 4.2.6.8 and 6.1.1.4'
B B 0.0013 0.0007 'International Tables Vol C Tables 4.2.6.8 and 6.1.1.4'
N N 0.0061 0.0033 'International Tables Vol C Tables 4.2.6.8 and 6.1.1.4'
Ir Ir -1.4442 7.9887 'International Tables Vol C Tables 4.2.6.8 and 6.1.1.4'

loop_
_geom_angle_atom_site_label_1
_geom_angle_atom_site_label_2
_geom_angle_atom_site_label_3
_geom_angle
_geom_angle_site_symmetry_1
_geom_angle_site_symmetry_3
_geom_angle_publ_flag
N3 Ir1 N1 89.9(2) . . ?
N3 Ir1 C1 151.6(3) . . ?
N1 Ir1 C1 90.4(2) . . ?
N3 Ir1 C3 90.9(2) . . ?
N1 Ir1 C3 164.0(3) . . ?
C1 Ir1 C3 81.4(3) . . ?
N3 Ir1 C2 169.3(3) . . ?
N1 Ir1 C2 92.5(3) . . ?
C1 Ir1 C2 38.9(3) . . ?
C3 Ir1 C2 89.6(3) . . ?
N3 Ir1 C4 92.9(3) . . ?
N1 Ir1 C4 157.0(3) . . ?
C1 Ir1 C4 97.8(3) . . ?
C3 Ir1 C4 38.8(3) . . ?
C2 Ir1 C4 80.9(3) . . ?
N3 C20 C19 110.5(6) . . ?
C18 C19 C20 104.6(6) . . ?
N4 C18 C19 109.3(6) . . ?
N1 C17 C16 109.9(7) . . ?
C15 C16 C17 105.6(7) . . ?
N2 C15 C16 108.7(6) . . ?
N7 C14 C13 111.8(7) . . ?
C12 C13 C14 104.5(7) . . ?
N8 C12 C13 108.5(7) . . ?
N5 C11 C10 111.8(7) . . ?
C9 C10 C11 104.6(7) . . ?
N6 C9 C10 108.1(7) . . ?
C2 C1 C5 125.5(7) . . ?
C2 C1 Ir1 71.2(4) . . ?
C5 C1 Ir1 111.3(5) . . ?
C1 C2 C8 122.8(7) . . ?
C1 C2 Ir1 69.9(4) . . ?
C8 C2 Ir1 115.2(5) . . ?
C2 C8 C7 110.9(6) . . ?
C4 C7 C8 112.9(6) . . ?
C3 C4 C7 124.0(7) . . ?
C3 C4 Ir1 70.0(4) . . ?
C7 C4 Ir1 111.8(5) . . ?
C4 C3 C6 122.6(7) . . ?
C4 C3 Ir1 71.1(4) . . ?
C6 C3 Ir1 114.3(5) . . ?
C3 C6 C5 109.9(6) . . ?
C1 C5 C6 112.7(6) . . ?
C18 N4 N3 108.9(5) . . ?
C18 N4 B1 126.8(6) . . ?
N3 N4 B1 121.1(5) . . ?
C20 N3 N4 106.8(5) . . ?
C20 N3 Ir1 128.8(5) . . ?
N4 N3 Ir1 124.4(4) . . ?
C15 N2 N1 108.7(6) . . ?
C15 N2 B1 127.5(6) . . ?
N1 N2 B1 123.4(5) . . ?
C17 N1 N2 107.1(6) . . ?
C17 N1 Ir1 130.0(5) . . ?
N2 N1 Ir1 122.5(4) . . ?
C12 N8 N7 110.0(6) . . ?
C12 N8 B1 127.9(6) . . ?
N7 N8 B1 120.2(6) . . ?
C14 N7 N8 105.2(6) . . ?
C9 N6 N5 110.2(6) . . ?
C9 N6 B1 131.3(6) . . ?
N5 N6 B1 118.3(6) . . ?
C11 N5 N6 105.4(6) . . ?
N8 B1 N6 109.6(6) . . ?
N8 B1 N2 108.4(6) . . ?
N6 B1 N2 110.1(6) . . ?
N8 B1 N4 110.3(5) . . ?
N6 B1 N4 108.7(6) . . ?
N2 B1 N4 109.8(5) . . ?

loop_
_geom_bond_atom_site_label_1
_geom_bond_atom_site_label_2
_geom_bond_distance
_geom_bond_site_symmetry_2
_geom_bond_publ_flag
Ir1 N3 2.088(6) . ?
Ir1 N1 2.088(5) . ?
Ir1 C1 2.108(7) . ?
Ir1 C3 2.117(7) . ?
Ir1 C2 2.124(7) . ?
Ir1 C4 2.132(7) . ?
C20 N3 1.346(9) . ?
C20 C19 1.380(10) . ?
C19 C18 1.377(10) . ?
C18 N4 1.345(9) . ?
C17 N1 1.332(9) . ?
C17 C16 1.394(10) . ?
C16 C15 1.361(11) . ?
C15 N2 1.356(9) . ?
C14 N7 1.323(10) . ?
C14 C13 1.395(11) . ?
C13 C12 1.364(11) . ?
C12 N8 1.350(9) . ?
C11 N5 1.326(9) . ?
C11 C10 1.384(12) . ?
C10 C9 1.369(11) . ?
C9 N6 1.350(9) . ?
C1 C2 1.408(11) . ?
C1 C5 1.501(11) . ?
C2 C8 1.516(10) . ?
C8 C7 1.541(11) . ?
C7 C4 1.508(10) . ?
C4 C3 1.412(10) . ?
C3 C6 1.539(10) . ?
C6 C5 1.537(11) . ?
N4 N3 1.358(7) . ?
N4 B1 1.543(9) . ?
N2 N1 1.368(8) . ?
N2 B1 1.535(10) . ?
N8 N7 1.372(8) . ?
N8 B1 1.518(9) . ?
N6 N5 1.361(8) . ?
N6 B1 1.534(9) . ?
